data_7002902
loop_
_publ_author_name
'Yang, Xiaoping'
'Jones, Richard A.'
'Rivers, Joseph H.'
'Wong, Wai-Kwok'

_publ_section_title
;
 Syntheses, structures, and photoluminescence of 1-D lanthanide
 coordination polymers
;
_journal_issue 47
_journal_name_full 'Dalton Transactions'
_journal_page_first 10505
_journal_page_last 10510
_journal_paper_doi 10.1039/b910588c
_journal_year 2009
_chemical_formula_moiety 'C38 H42 N4 O10 Yb2'
_chemical_formula_sum 'C38 H42 N4 O10 Yb2'
_chemical_formula_weight 1060.84
_chemical_name_systematic
;
?
;
_space_group_IT_number 61
_symmetry_cell_setting orthorhombic
_symmetry_space_group_name_Hall '-P 2ac 2ab'
_symmetry_space_group_name_H-M 'P b c a'
_atom_sites_solution_hydrogens geom
_atom_sites_solution_primary direct
_atom_sites_solution_secondary difmap
_audit_creation_method SHELXL-97
_cell_angle_alpha 90.00
_cell_angle_beta 90.00
_cell_angle_gamma 90.00
_cell_formula_units_Z 8
_cell_length_a 17.117(3)
_cell_length_b 20.590(4)
_cell_length_c 22.583(5)
_cell_measurement_reflns_used 9602
_cell_measurement_temperature 153(2)
_cell_measurement_theta_max 27.48
_cell_measurement_theta_min 2.91
_cell_volume 7959(3)
_computing_cell_refinement 'Collect software, Nonius B.V. 1998'
_computing_data_collection 'Collect software, Nonius B.V. 1998'
_computing_data_reduction
;
DENZO and Scalepack (Otwinoski and Minor, 1997)
;
_computing_molecular_graphics 'XL SHELXTL/PC, Siemens Analytical'
_computing_structure_refinement 'XL SHELXTL/PC, Siemens Analytical'
_computing_structure_solution
;

SIR97 - Altomare A., Burla M.C., Camalli M., Cascarano G.L., Giacovazzo C.,
Guagliardi A., Moliterni A.G.G., Polidori G.,Spagna R.
;
_diffrn_ambient_temperature 153(2)
_diffrn_measured_fraction_theta_full 0.998
_diffrn_measured_fraction_theta_max 0.998
_diffrn_measurement_device_type CCD
_diffrn_measurement_method \w-scans
_diffrn_radiation_monochromator graphite
_diffrn_radiation_source 'fine-focus sealed tube'
_diffrn_radiation_type MoK\a
_diffrn_radiation_wavelength 0.71073
_diffrn_reflns_av_R_equivalents 0.0354
_diffrn_reflns_av_sigmaI/netI 0.0465
_diffrn_reflns_limit_h_max 20
_diffrn_reflns_limit_h_min -20
_diffrn_reflns_limit_k_max 24
_diffrn_reflns_limit_k_min -24
_diffrn_reflns_limit_l_max 26
_diffrn_reflns_limit_l_min -26
_diffrn_reflns_number 13346
_diffrn_reflns_theta_full 25.00
_diffrn_reflns_theta_max 25.00
_diffrn_reflns_theta_min 2.93
_exptl_absorpt_coefficient_mu 4.731
_exptl_absorpt_correction_T_max 0.6755
_exptl_absorpt_correction_T_min 0.4668
_exptl_absorpt_correction_type gaussian
_exptl_absorpt_process_details
;
Absorption correction given as Gaussian
;
_exptl_crystal_colour Yellow
_exptl_crystal_density_diffrn 1.771
_exptl_crystal_density_method 'not measured'
_exptl_crystal_description Block
_exptl_crystal_F_000 4144
_exptl_crystal_size_max 0.19
_exptl_crystal_size_mid 0.15
_exptl_crystal_size_min 0.09
_refine_diff_density_max 1.703
_refine_diff_density_min -1.219
_refine_diff_density_rms 0.283
_refine_ls_extinction_coef 0.00028(5)
_refine_ls_extinction_expression Fc^*^=kFc[1+0.001xFc^2^\l^3^/sin(2\q)]^-1/4^
_refine_ls_extinction_method SHELXL
_refine_ls_goodness_of_fit_ref 1.135
_refine_ls_hydrogen_treatment constr
_refine_ls_matrix_type full
_refine_ls_number_parameters 488
_refine_ls_number_reflns 7006
_refine_ls_number_restraints 0
_refine_ls_restrained_S_all 1.115
_refine_ls_R_factor_all 0.0643
_refine_ls_R_factor_gt 0.0447
_refine_ls_shift/su_max 0.002
_refine_ls_shift/su_mean 0.000
_refine_ls_structure_factor_coef Fsqd
_refine_ls_weighting_details 'calc w=1/[\s^2^(Fo^2^)+(0.0661P)^2^+4.0196P] where P=(Fo^2^+2Fc^2^)/3'
_refine_ls_weighting_scheme calc
_refine_ls_wR_factor_gt 0.1105
_refine_ls_wR_factor_ref 0.1307
_reflns_number_gt 5575
_reflns_number_total 7006
_reflns_threshold_expression >2sigma(I)
_cod_data_source_file b910588c.txt
_cod_data_source_block Complex-4
_cod_depositor_comments
;
The following automatic conversions were performed:
'_symmetry_cell_setting' value 'Orthorhombic' changed to 'orthorhombic'
according to '/home/saulius/struct/CIF-dictionaries/cif_core.dic'
dictionary named 'cif_core.dic' version 2.4.1 from
2010-06-29.

'_exptl_absorpt_correction_type' value 'Gaussian' changed to
'gaussian' according to
'/home/saulius/struct/CIF-dictionaries/cif_core.dic' dictionary named
'cif_core.dic' version 2.4.1 from 2010-06-29.

Automatic conversion script
Id: cif_fix_enum 1527 2010-12-29 10:47:43Z saulius 
;
_cod_original_sg_symbol_H-M Pbca
_cod_database_code 7002902

loop_
_symmetry_equiv_pos_as_xyz
'x, y, z'
'-x+1/2, -y, z+1/2'
'-x, y+1/2, -z+1/2'
'x+1/2, -y+1/2, -z'
'-x, -y, -z'
'x-1/2, y, -z-1/2'
'x, -y-1/2, z-1/2'
'-x-1/2, y-1/2, z'

loop_
_atom_site_label
_atom_site_type_symbol
_atom_site_fract_x
_atom_site_fract_y
_atom_site_fract_z
_atom_site_U_iso_or_equiv
_atom_site_adp_type
_atom_site_occupancy
_atom_site_symmetry_multiplicity
_atom_site_calc_flag
_atom_site_refinement_flags
_atom_site_disorder_assembly
_atom_site_disorder_group
Yb1 Yb 0.12001(2) 0.689214(16) 0.588598(15) 0.01908(14) Uani 1 1 d U . .
Yb2 Yb 0.33504(2) 0.654373(16) 0.533881(15) 0.01938(14) Uani 1 1 d U . .
N1 N 0.0262(4) 0.7368(3) 0.6644(3) 0.0182(14) Uani 1 1 d U . .
N2 N 0.1403(4) 0.8107(3) 0.6048(3) 0.0187(14) Uani 1 1 d U . .
N1B N 0.4291(4) 0.5912(3) 0.4688(3) 0.0179(14) Uani 1 1 d U . .
N2B N 0.4672(4) 0.6444(3) 0.5798(3) 0.0172(14) Uani 1 1 d U . .
O1 O 0.0572(3) 0.6080(2) 0.6312(2) 0.0186(12) Uani 1 1 d U . .
O2 O 0.2194(3) 0.7246(2) 0.5251(2) 0.0137(11) Uani 1 1 d U . .
O3 O 0.0191(3) 0.7329(2) 0.5345(2) 0.0202(12) Uani 1 1 d U . .
O4 O -0.0988(3) 0.7631(3) 0.5074(2) 0.0217(12) Uani 1 1 d U . .
O5 O 0.2270(3) 0.6106(2) 0.5912(2) 0.0139(11) Uani 1 1 d U . .
O6 O 0.3269(3) 0.5444(2) 0.5791(2) 0.0188(12) Uani 1 1 d U . .
O7 O 0.2040(3) 0.7090(3) 0.6738(2) 0.0188(12) Uani 1 1 d U . .
H7B H 0.2474 0.7102 0.6585 0.023 Uiso 1 1 calc R . .
O8 O 0.1162(3) 0.6175(2) 0.4994(2) 0.0176(11) Uani 1 1 d U . .
H8C H 0.1602 0.6220 0.4857 0.021 Uiso 1 1 calc R . .
O1B O 0.2650(3) 0.6115(3) 0.4573(2) 0.0184(12) Uani 1 1 d U . .
O2B O 0.3391(3) 0.7140(2) 0.6220(2) 0.0169(11) Uani 1 1 d U . .
C1 C 0.0161(4) 0.5926(4) 0.6787(3) 0.0165(16) Uani 1 1 d U . .
C2 C 0.0078(5) 0.5273(4) 0.6953(4) 0.0233(18) Uani 1 1 d U . .
H2A H 0.0289 0.4952 0.6712 0.028 Uiso 1 1 calc R . .
C3 C -0.0309(4) 0.5092(4) 0.7464(4) 0.0219(18) Uani 1 1 d U . .
H3A H -0.0324 0.4657 0.7573 0.026 Uiso 1 1 calc R . .
C4 C -0.0676(5) 0.5554(4) 0.7817(4) 0.0248(19) Uani 1 1 d U . .
H4A H -0.0946 0.5434 0.8157 0.030 Uiso 1 1 calc R . .
C5 C -0.0629(5) 0.6200(4) 0.7646(4) 0.0273(19) Uani 1 1 d U . .
H5A H -0.0889 0.6511 0.7870 0.033 Uiso 1 1 calc R . .
C6 C -0.0206(5) 0.6398(4) 0.7154(3) 0.0195(17) Uani 1 1 d U . .
C7 C -0.0161(5) 0.7091(4) 0.7038(4) 0.0225(18) Uani 1 1 d U . .
H7A H -0.0469 0.7360 0.7273 0.027 Uiso 1 1 calc R . .
C8 C 0.0221(5) 0.8085(4) 0.6621(4) 0.0240(19) Uani 1 1 d U . .
H8A H -0.0039 0.8248 0.6973 0.029 Uiso 1 1 calc R . .
H8B H -0.0079 0.8220 0.6278 0.029 Uiso 1 1 calc R . .
C9 C 0.1036(5) 0.8359(4) 0.6585(4) 0.0214(18) Uani 1 1 d U . .
H9A H 0.1016 0.8830 0.6572 0.026 Uiso 1 1 calc R . .
H9B H 0.1335 0.8231 0.6931 0.026 Uiso 1 1 calc R . .
C10 C 0.1724(4) 0.8527(4) 0.5702(4) 0.0195(17) Uani 1 1 d U . .
H10A H 0.1741 0.8955 0.5835 0.023 Uiso 1 1 calc R . .
C11 C 0.2060(4) 0.8398(4) 0.5128(4) 0.0170(16) Uani 1 1 d U . .
C12 C 0.2174(5) 0.8953(4) 0.4756(4) 0.0245(19) Uani 1 1 d U . .
H12A H 0.2074 0.9367 0.4903 0.029 Uiso 1 1 calc R . .
C13 C 0.2432(5) 0.8877(5) 0.4182(4) 0.031(2) Uani 1 1 d U . .
H13A H 0.2506 0.9240 0.3943 0.037 Uiso 1 1 calc R . .
C14 C 0.2580(5) 0.8261(5) 0.3958(4) 0.031(2) Uani 1 1 d U . .
H14A H 0.2746 0.8212 0.3568 0.038 Uiso 1 1 calc R . .
C15 C 0.2480(5) 0.7725(4) 0.4313(4) 0.0237(18) Uani 1 1 d U . .
H15A H 0.2580 0.7316 0.4156 0.028 Uiso 1 1 calc R . .
C16 C 0.2232(4) 0.7773(4) 0.4907(3) 0.0166(16) Uani 1 1 d U . .
C17 C -0.0487(5) 0.7203(4) 0.5164(3) 0.0172(16) Uani 1 1 d U . .
C18 C -0.0704(5) 0.6514(4) 0.5036(4) 0.030(2) Uani 1 1 d U . .
H18A H -0.1237 0.6496 0.4903 0.045 Uiso 1 1 calc R . .
H18B H -0.0648 0.6259 0.5389 0.045 Uiso 1 1 calc R . .
H18C H -0.0368 0.6345 0.4733 0.045 Uiso 1 1 calc R . .
C19 C 0.2584(4) 0.5544(4) 0.5981(3) 0.0154(16) Uani 1 1 d U . .
C20 C 0.2142(5) 0.5011(4) 0.6278(4) 0.030(2) Uani 1 1 d U . .
H20A H 0.2350 0.4941 0.6668 0.045 Uiso 1 1 calc R . .
H20B H 0.2191 0.4619 0.6050 0.045 Uiso 1 1 calc R . .
H20C H 0.1601 0.5129 0.6307 0.045 Uiso 1 1 calc R . .
C21 C 0.2071(6) 0.6703(5) 0.7269(4) 0.040(2) Uani 1 1 d U . .
H21A H 0.2453 0.6883 0.7534 0.059 Uiso 1 1 calc R . .
H21B H 0.2213 0.6266 0.7170 0.059 Uiso 1 1 calc R . .
H21C H 0.1568 0.6705 0.7457 0.059 Uiso 1 1 calc R . .
C22 C 0.0946(5) 0.5503(4) 0.4974(4) 0.029(2) Uani 1 1 d U . .
H22A H 0.0986 0.5348 0.4575 0.044 Uiso 1 1 calc R . .
H22B H 0.0417 0.5455 0.5110 0.044 Uiso 1 1 calc R . .
H22C H 0.1289 0.5257 0.5225 0.044 Uiso 1 1 calc R . .
C1B C 0.2724(5) 0.5821(4) 0.4061(3) 0.0178(17) Uani 1 1 d U . .
C2B C 0.2087(5) 0.5729(4) 0.3680(4) 0.029(2) Uani 1 1 d U . .
H2BA H 0.1602 0.5891 0.3792 0.034 Uiso 1 1 calc R . .
C3B C 0.2146(6) 0.5414(5) 0.3153(4) 0.035(2) Uani 1 1 d U . .
H3BA H 0.1706 0.5368 0.2914 0.042 Uiso 1 1 calc R . .
C4B C 0.2859(6) 0.5158(5) 0.2965(4) 0.035(2) Uani 1 1 d U . .
H4BA H 0.2898 0.4930 0.2611 0.042 Uiso 1 1 calc R . .
C5B C 0.3497(6) 0.5252(4) 0.3314(4) 0.029(2) Uani 1 1 d U . .
H5BA H 0.3977 0.5093 0.3187 0.035 Uiso 1 1 calc R . .
C6B C 0.3459(5) 0.5577(4) 0.3852(3) 0.0185(17) Uani 1 1 d U . .
C7B C 0.4187(4) 0.5649(3) 0.4185(3) 0.0161(16) Uani 1 1 d U . .
H7BA H 0.4631 0.5480 0.4006 0.019 Uiso 1 1 calc R . .
C8B C 0.5091(5) 0.5924(4) 0.4906(4) 0.0234(18) Uani 1 1 d U . .
H8BA H 0.5344 0.6322 0.4777 0.028 Uiso 1 1 calc R . .
H8BB H 0.5378 0.5561 0.4741 0.028 Uiso 1 1 calc R . .
C9B C 0.5110(5) 0.5887(4) 0.5580(4) 0.0217(18) Uani 1 1 d U . .
H9BA H 0.4872 0.5486 0.5715 0.026 Uiso 1 1 calc R . .
H9BB H 0.5644 0.5902 0.5722 0.026 Uiso 1 1 calc R . .
C10B C 0.5057(5) 0.6886(4) 0.6064(4) 0.0202(17) Uani 1 1 d U . .
H10B H 0.5592 0.6824 0.6105 0.024 Uiso 1 1 calc R . .
C11B C 0.4729(4) 0.7475(4) 0.6309(3) 0.0178(16) Uani 1 1 d U . .
C12B C 0.5252(5) 0.7956(4) 0.6499(4) 0.0271(19) Uani 1 1 d U . .
H12B H 0.5786 0.7888 0.6452 0.033 Uiso 1 1 calc R . .
C13B C 0.4999(5) 0.8522(4) 0.6750(4) 0.029(2) Uani 1 1 d U . .
H13B H 0.5354 0.8846 0.6851 0.034 Uiso 1 1 calc R . .
C14B C 0.4198(5) 0.8608(4) 0.6855(4) 0.028(2) Uani 1 1 d U . .
H14B H 0.4024 0.8982 0.7044 0.034 Uiso 1 1 calc R . .
C15B C 0.3663(5) 0.8141(4) 0.6677(4) 0.0210(18) Uani 1 1 d U . .
H15B H 0.3134 0.8205 0.6751 0.025 Uiso 1 1 calc R . .
C16B C 0.3911(5) 0.7573(4) 0.6388(3) 0.0179(17) Uani 1 1 d U . .

loop_
_atom_site_aniso_label
_atom_site_aniso_U_11
_atom_site_aniso_U_22
_atom_site_aniso_U_33
_atom_site_aniso_U_23
_atom_site_aniso_U_13
_atom_site_aniso_U_12
Yb1 0.0148(2) 0.0206(2) 0.0218(2) 0.00006(15) 0.00114(14) 0.00144(14)
Yb2 0.0129(2) 0.0209(2) 0.0243(2) -0.00126(15) -0.00018(14) -0.00087(14)
N1 0.015(3) 0.018(3) 0.021(3) -0.001(3) 0.003(3) 0.002(3)
N2 0.017(3) 0.015(3) 0.023(3) -0.002(3) -0.003(3) 0.004(3)
N1B 0.013(3) 0.015(3) 0.026(3) 0.001(3) 0.003(3) -0.001(3)
N2B 0.016(3) 0.015(3) 0.021(3) 0.000(3) -0.001(3) 0.002(3)
O1 0.018(3) 0.017(3) 0.022(3) 0.000(2) 0.011(2) 0.001(2)
O2 0.010(3) 0.016(2) 0.016(2) 0.002(2) -0.001(2) -0.001(2)
O3 0.013(3) 0.021(3) 0.027(3) -0.004(2) -0.004(2) 0.002(2)
O4 0.011(3) 0.022(3) 0.031(3) 0.004(3) 0.001(2) 0.004(2)
O5 0.010(3) 0.013(2) 0.018(3) 0.001(2) 0.003(2) 0.001(2)
O6 0.011(3) 0.017(3) 0.028(3) 0.003(2) 0.003(2) 0.001(2)
O7 0.010(3) 0.029(3) 0.018(3) -0.002(2) 0.000(2) 0.004(2)
O8 0.004(2) 0.022(3) 0.027(3) -0.007(2) 0.002(2) -0.001(2)
O1B 0.014(3) 0.022(3) 0.019(3) -0.006(2) -0.001(2) -0.001(2)
O2B 0.009(3) 0.018(3) 0.024(3) -0.005(2) -0.005(2) 0.000(2)
C1 0.009(4) 0.022(4) 0.019(4) 0.001(3) -0.001(3) 0.003(3)
C2 0.023(4) 0.023(4) 0.024(4) -0.002(3) 0.003(3) -0.001(3)
C3 0.016(4) 0.026(4) 0.024(4) 0.000(4) 0.000(3) -0.006(3)
C4 0.024(4) 0.027(4) 0.023(4) -0.002(4) 0.007(3) -0.008(3)
C5 0.025(4) 0.028(4) 0.029(4) -0.013(4) 0.006(3) -0.003(4)
C6 0.017(4) 0.022(4) 0.020(4) 0.001(3) 0.006(3) 0.001(3)
C7 0.016(4) 0.025(4) 0.027(4) -0.006(4) 0.000(3) 0.005(3)
C8 0.033(5) 0.017(4) 0.022(4) 0.001(3) 0.006(3) 0.009(3)
C9 0.026(4) 0.017(4) 0.021(4) -0.003(3) 0.003(3) 0.003(3)
C10 0.013(4) 0.019(4) 0.026(4) -0.002(3) -0.006(3) 0.000(3)
C11 0.008(4) 0.019(4) 0.024(4) 0.002(3) 0.001(3) -0.003(3)
C12 0.014(4) 0.018(4) 0.041(5) 0.009(4) -0.008(3) 0.000(3)
C13 0.023(4) 0.036(5) 0.035(4) 0.016(4) 0.003(4) 0.001(4)
C14 0.029(5) 0.042(5) 0.023(4) 0.011(4) 0.003(4) 0.005(4)
C15 0.018(4) 0.028(4) 0.026(4) 0.004(4) 0.000(3) 0.000(3)
C16 0.009(4) 0.023(4) 0.018(4) 0.004(3) -0.004(3) 0.000(3)
C17 0.018(4) 0.020(4) 0.014(3) 0.001(3) 0.004(3) 0.002(3)
C18 0.018(4) 0.025(4) 0.047(5) 0.001(4) -0.008(4) 0.000(3)
C19 0.014(4) 0.018(4) 0.014(3) 0.000(3) -0.003(3) 0.001(3)
C20 0.025(4) 0.029(4) 0.036(4) 0.005(4) 0.008(4) 0.008(4)
C21 0.029(5) 0.060(6) 0.030(4) 0.014(4) -0.003(4) 0.005(4)
C22 0.024(4) 0.028(4) 0.036(5) -0.008(4) 0.000(4) -0.005(4)
C1B 0.018(4) 0.017(4) 0.019(4) 0.001(3) -0.003(3) -0.006(3)
C2B 0.024(4) 0.040(5) 0.022(4) -0.002(4) -0.007(3) 0.005(4)
C3B 0.032(5) 0.041(5) 0.030(4) -0.006(4) -0.010(4) -0.005(4)
C4B 0.041(5) 0.040(5) 0.024(4) -0.012(4) -0.002(4) -0.001(4)
C5B 0.032(5) 0.035(4) 0.021(4) 0.001(4) 0.008(4) -0.004(4)
C6B 0.019(4) 0.016(4) 0.020(4) 0.004(3) 0.005(3) -0.001(3)
C7B 0.012(4) 0.012(3) 0.024(4) 0.004(3) 0.006(3) -0.005(3)
C8B 0.011(4) 0.021(4) 0.039(4) -0.010(4) 0.002(3) 0.003(3)
C9B 0.013(4) 0.017(4) 0.035(4) -0.001(3) -0.001(3) 0.005(3)
C10B 0.012(4) 0.026(4) 0.023(4) 0.000(3) -0.005(3) 0.006(3)
C11B 0.015(4) 0.017(3) 0.021(4) 0.000(3) -0.004(3) -0.004(3)
C12B 0.017(4) 0.032(4) 0.032(4) -0.001(4) -0.002(3) -0.001(3)
C13B 0.031(5) 0.024(4) 0.031(4) -0.004(4) 0.003(4) -0.010(4)
C14B 0.035(5) 0.020(4) 0.030(4) -0.003(4) -0.003(4) -0.005(4)
C15B 0.017(4) 0.022(4) 0.024(4) 0.002(3) 0.000(3) 0.002(3)
C16B 0.022(4) 0.019(4) 0.012(3) 0.002(3) -0.001(3) -0.003(3)

loop_
_atom_type_symbol
_atom_type_description
_atom_type_scat_dispersion_real
_atom_type_scat_dispersion_imag
_atom_type_scat_source
C C 0.0033 0.0016 'International Tables Vol C Tables 4.2.6.8 and 6.1.1.4'
H H 0.0000 0.0000 'International Tables Vol C Tables 4.2.6.8 and 6.1.1.4'
N N 0.0061 0.0033 'International Tables Vol C Tables 4.2.6.8 and 6.1.1.4'
O O 0.0106 0.0060 'International Tables Vol C Tables 4.2.6.8 and 6.1.1.4'
Yb Yb -0.3850 5.5486 'International Tables Vol C Tables 4.2.6.8 and 6.1.1.4'

loop_
_geom_angle_atom_site_label_1
_geom_angle_atom_site_label_2
_geom_angle_atom_site_label_3
_geom_angle
_geom_angle_site_symmetry_1
_geom_angle_site_symmetry_3
_geom_angle_publ_flag
O1 Yb1 O3 99.28(19) . . ?
O1 Yb1 O2 148.91(17) . . ?
O3 Yb1 O2 95.69(18) . . ?
O1 Yb1 O7 94.01(19) . . ?
O3 Yb1 O7 142.90(18) . . ?
O2 Yb1 O7 90.17(17) . . ?
O1 Yb1 O5 81.55(17) . . ?
O3 Yb1 O5 146.61(17) . . ?
O2 Yb1 O5 71.14(16) . . ?
O7 Yb1 O5 69.48(17) . . ?
O1 Yb1 O8 83.73(18) . . ?
O3 Yb1 O8 77.51(17) . . ?
O2 Yb1 O8 73.09(16) . . ?
O7 Yb1 O8 138.67(17) . . ?
O5 Yb1 O8 69.37(16) . . ?
O1 Yb1 N1 71.98(19) . . ?
O3 Yb1 N1 74.44(19) . . ?
O2 Yb1 N1 138.70(19) . . ?
O7 Yb1 N1 77.11(19) . . ?
O5 Yb1 N1 135.38(18) . . ?
O8 Yb1 N1 138.90(18) . . ?
O1 Yb1 N2 138.2(2) . . ?
O3 Yb1 N2 78.2(2) . . ?
O2 Yb1 N2 71.56(19) . . ?
O7 Yb1 N2 69.07(19) . . ?
O5 Yb1 N2 122.93(19) . . ?
O8 Yb1 N2 134.31(19) . . ?
N1 Yb1 N2 67.2(2) . . ?
O1 Yb1 Yb2 116.93(13) . . ?
O3 Yb1 Yb2 127.27(13) . . ?
O2 Yb1 Yb2 35.66(12) . . ?
O7 Yb1 Yb2 74.18(12) . . ?
O5 Yb1 Yb2 35.82(11) . . ?
O8 Yb1 Yb2 70.41(11) . . ?
N1 Yb1 Yb2 150.38(15) . . ?
N2 Yb1 Yb2 95.50(15) . . ?
O4 Yb2 O1B 104.04(19) 4_566 . ?
O4 Yb2 O2B 86.62(19) 4_566 . ?
O1B Yb2 O2B 149.70(18) . . ?
O4 Yb2 O5 152.36(18) 4_566 . ?
O1B Yb2 O5 81.98(17) . . ?
O2B Yb2 O5 76.39(17) . . ?
O4 Yb2 O2 85.83(17) 4_566 . ?
O1B Yb2 O2 75.12(17) . . ?
O2B Yb2 O2 77.54(16) . . ?
O5 Yb2 O2 69.45(16) . . ?
O4 Yb2 O6 152.58(18) 4_566 . ?
O1B Yb2 O6 85.98(18) . . ?
O2B Yb2 O6 97.49(18) . . ?
O5 Yb2 O6 53.22(16) . . ?
O2 Yb2 O6 121.56(16) . . ?
O4 Yb2 N2B 77.2(2) 4_566 . ?
O1B Yb2 N2B 139.38(19) . . ?
O2B Yb2 N2B 70.28(19) . . ?
O5 Yb2 N2B 115.95(18) . . ?
O2 Yb2 N2B 144.19(18) . . ?
O6 Yb2 N2B 78.78(18) . . ?
O4 Yb2 N1B 80.1(2) 4_566 . ?
O1B Yb2 N1B 72.3(2) . . ?
O2B Yb2 N1B 137.93(19) . . ?
O5 Yb2 N1B 126.91(18) . . ?
O2 Yb2 N1B 139.92(19) . . ?
O6 Yb2 N1B 78.83(18) . . ?
N2B Yb2 N1B 67.9(2) . . ?
O4 Yb2 C19 173.7(2) 4_566 . ?
O1B Yb2 C19 82.2(2) . . ?
O2B Yb2 C19 87.70(19) . . ?
O5 Yb2 C19 26.82(19) . . ?
O2 Yb2 C19 95.50(19) . . ?
O6 Yb2 C19 26.45(19) . . ?
N2B Yb2 C19 98.4(2) . . ?
N1B Yb2 C19 102.5(2) . . ?
O4 Yb2 Yb1 117.56(14) 4_566 . ?
O1B Yb2 Yb1 79.49(13) . . ?
O2B Yb2 Yb1 70.51(12) . . ?
O5 Yb2 Yb1 36.06(11) . . ?
O2 Yb2 Yb1 33.71(11) . . ?
O6 Yb2 Yb1 89.14(12) . . ?
N2B Yb2 Yb1 136.85(15) . . ?
N1B Yb2 Yb1 149.95(14) . . ?
C19 Yb2 Yb1 62.70(15) . . ?
C7 N1 C8 116.2(7) . . ?
C7 N1 Yb1 130.8(5) . . ?
C8 N1 Yb1 113.0(5) . . ?
C10 N2 C9 116.6(6) . . ?
C10 N2 Yb1 129.0(5) . . ?
C9 N2 Yb1 114.1(5) . . ?
C7B N1B C8B 116.3(7) . . ?
C7B N1B Yb2 130.2(5) . . ?
C8B N1B Yb2 113.1(5) . . ?
C10B N2B C9B 117.2(7) . . ?
C10B N2B Yb2 127.3(5) . . ?
C9B N2B Yb2 113.0(5) . . ?
C1 O1 Yb1 142.6(5) . . ?
C16 O2 Yb1 130.1(4) . . ?
C16 O2 Yb2 119.0(4) . . ?
Yb1 O2 Yb2 110.63(19) . . ?
C17 O3 Yb1 141.8(5) . . ?
C17 O4 Yb2 161.7(5) . 4_466 ?
C19 O5 Yb2 94.6(4) . . ?
C19 O5 Yb1 155.9(5) . . ?
Yb2 O5 Yb1 108.12(18) . . ?
C19 O6 Yb2 92.4(4) . . ?
C21 O7 Yb1 126.0(5) . . ?
C21 O7 H7B 109.5 . . ?
Yb1 O7 H7B 102.1 . . ?
C22 O8 Yb1 127.1(5) . . ?
C22 O8 H8C 109.5 . . ?
Yb1 O8 H8C 102.4 . . ?
C1B O1B Yb2 142.7(5) . . ?
C16B O2B Yb2 128.4(5) . . ?
O1 C1 C2 120.1(7) . . ?
O1 C1 C6 122.9(7) . . ?
C2 C1 C6 116.9(7) . . ?
C3 C2 C1 122.1(8) . . ?
C3 C2 H2A 119.0 . . ?
C1 C2 H2A 119.0 . . ?
C2 C3 C4 120.6(8) . . ?
C2 C3 H3A 119.7 . . ?
C4 C3 H3A 119.7 . . ?
C5 C4 C3 118.0(7) . . ?
C5 C4 H4A 121.0 . . ?
C3 C4 H4A 121.0 . . ?
C4 C5 C6 122.4(8) . . ?
C4 C5 H5A 118.8 . . ?
C6 C5 H5A 118.8 . . ?
C5 C6 C1 119.7(7) . . ?
C5 C6 C7 117.5(7) . . ?
C1 C6 C7 122.8(7) . . ?
N1 C7 C6 126.3(7) . . ?
N1 C7 H7A 116.8 . . ?
C6 C7 H7A 116.8 . . ?
N1 C8 C9 109.4(7) . . ?
N1 C8 H8A 109.8 . . ?
C9 C8 H8A 109.8 . . ?
N1 C8 H8B 109.8 . . ?
C9 C8 H8B 109.8 . . ?
H8A C8 H8B 108.2 . . ?
N2 C9 C8 108.0(6) . . ?
N2 C9 H9A 110.1 . . ?
C8 C9 H9A 110.1 . . ?
N2 C9 H9B 110.1 . . ?
C8 C9 H9B 110.1 . . ?
H9A C9 H9B 108.4 . . ?
N2 C10 C11 126.2(7) . . ?
N2 C10 H10A 116.9 . . ?
C11 C10 H10A 116.9 . . ?
C16 C11 C12 119.6(7) . . ?
C16 C11 C10 124.7(7) . . ?
C12 C11 C10 115.6(7) . . ?
C13 C12 C11 120.2(8) . . ?
C13 C12 H12A 119.9 . . ?
C11 C12 H12A 119.9 . . ?
C12 C13 C14 120.4(8) . . ?
C12 C13 H13A 119.8 . . ?
C14 C13 H13A 119.8 . . ?
C15 C14 C13 119.9(8) . . ?
C15 C14 H14A 120.1 . . ?
C13 C14 H14A 120.1 . . ?
C14 C15 C16 122.4(8) . . ?
C14 C15 H15A 118.8 . . ?
C16 C15 H15A 118.8 . . ?
O2 C16 C15 120.7(7) . . ?
O2 C16 C11 121.7(7) . . ?
C15 C16 C11 117.5(7) . . ?
O4 C17 O3 122.8(7) . . ?
O4 C17 C18 117.9(7) . . ?
O3 C17 C18 119.3(7) . . ?
C17 C18 H18A 109.5 . . ?
C17 C18 H18B 109.5 . . ?
H18A C18 H18B 109.5 . . ?
C17 C18 H18C 109.5 . . ?
H18A C18 H18C 109.5 . . ?
H18B C18 H18C 109.5 . . ?
O6 C19 O5 119.6(7) . . ?
O6 C19 C20 120.1(7) . . ?
O5 C19 C20 120.3(7) . . ?
O6 C19 Yb2 61.1(4) . . ?
O5 C19 Yb2 58.6(4) . . ?
C20 C19 Yb2 175.6(6) . . ?
C19 C20 H20A 109.5 . . ?
C19 C20 H20B 109.5 . . ?
H20A C20 H20B 109.5 . . ?
C19 C20 H20C 109.5 . . ?
H20A C20 H20C 109.5 . . ?
H20B C20 H20C 109.5 . . ?
O7 C21 H21A 109.5 . . ?
O7 C21 H21B 109.5 . . ?
H21A C21 H21B 109.5 . . ?
O7 C21 H21C 109.5 . . ?
H21A C21 H21C 109.5 . . ?
H21B C21 H21C 109.5 . . ?
O8 C22 H22A 109.5 . . ?
O8 C22 H22B 109.5 . . ?
H22A C22 H22B 109.5 . . ?
O8 C22 H22C 109.5 . . ?
H22A C22 H22C 109.5 . . ?
H22B C22 H22C 109.5 . . ?
O1B C1B C2B 121.9(7) . . ?
O1B C1B C6B 122.5(7) . . ?
C2B C1B C6B 115.6(7) . . ?
C3B C2B C1B 123.0(9) . . ?
C3B C2B H2BA 118.5 . . ?
C1B C2B H2BA 118.5 . . ?
C2B C3B C4B 120.7(9) . . ?
C2B C3B H3BA 119.7 . . ?
C4B C3B H3BA 119.7 . . ?
C5B C4B C3B 118.2(8) . . ?
C5B C4B H4BA 120.9 . . ?
C3B C4B H4BA 120.9 . . ?
C4B C5B C6B 122.6(9) . . ?
C4B C5B H5BA 118.7 . . ?
C6B C5B H5BA 118.7 . . ?
C5B C6B C1B 119.8(8) . . ?
C5B C6B C7B 117.4(7) . . ?
C1B C6B C7B 122.8(7) . . ?
N1B C7B C6B 128.6(7) . . ?
N1B C7B H7BA 115.7 . . ?
C6B C7B H7BA 115.7 . . ?
N1B C8B C9B 110.9(7) . . ?
N1B C8B H8BA 109.5 . . ?
C9B C8B H8BA 109.5 . . ?
N1B C8B H8BB 109.5 . . ?
C9B C8B H8BB 109.5 . . ?
H8BA C8B H8BB 108.1 . . ?
N2B C9B C8B 106.7(6) . . ?
N2B C9B H9BA 110.4 . . ?
C8B C9B H9BA 110.4 . . ?
N2B C9B H9BB 110.4 . . ?
C8B C9B H9BB 110.4 . . ?
H9BA C9B H9BB 108.6 . . ?
N2B C10B C11B 125.3(7) . . ?
N2B C10B H10B 117.3 . . ?
C11B C10B H10B 117.3 . . ?
C12B C11B C16B 119.2(7) . . ?
C12B C11B C10B 117.5(7) . . ?
C16B C11B C10B 123.2(7) . . ?
C13B C12B C11B 121.8(8) . . ?
C13B C12B H12B 119.1 . . ?
C11B C12B H12B 119.1 . . ?
C12B C13B C14B 119.2(8) . . ?
C12B C13B H13B 120.4 . . ?
C14B C13B H13B 120.4 . . ?
C15B C14B C13B 120.6(8) . . ?
C15B C14B H14B 119.7 . . ?
C13B C14B H14B 119.7 . . ?
C14B C15B C16B 120.8(8) . . ?
C14B C15B H15B 119.6 . . ?
C16B C15B H15B 119.6 . . ?
O2B C16B C15B 119.7(7) . . ?
O2B C16B C11B 122.1(7) . . ?
C15B C16B C11B 118.2(7) . . ?

loop_
_geom_bond_atom_site_label_1
_geom_bond_atom_site_label_2
_geom_bond_distance
_geom_bond_site_symmetry_2
_geom_bond_publ_flag
Yb1 O1 2.208(5) . ?
Yb1 O3 2.299(5) . ?
Yb1 O2 2.341(5) . ?
Yb1 O7 2.435(5) . ?
Yb1 O5 2.445(5) . ?
Yb1 O8 2.497(5) . ?
Yb1 N1 2.543(6) . ?
Yb1 N2 2.552(6) . ?
Yb1 Yb2 3.9483(8) . ?
Yb2 O4 2.245(5) 4_566 ?
Yb2 O1B 2.282(5) . ?
Yb2 O2B 2.340(5) . ?
Yb2 O5 2.431(5) . ?
Yb2 O2 2.459(5) . ?
Yb2 O6 2.489(5) . ?
Yb2 N2B 2.497(6) . ?
Yb2 N1B 2.539(6) . ?
Yb2 C19 2.839(7) . ?
N1 C7 1.282(10) . ?
N1 C8 1.479(10) . ?
N2 C10 1.289(10) . ?
N2 C9 1.463(10) . ?
N1B C7B 1.270(10) . ?
N1B C8B 1.455(10) . ?
N2B C10B 1.273(10) . ?
N2B C9B 1.457(10) . ?
O1 C1 1.322(9) . ?
O2 C16 1.335(9) . ?
O3 C17 1.257(9) . ?
O4 C17 1.247(9) . ?
O4 Yb2 2.245(5) 4_466 ?
O5 C19 1.285(9) . ?
O6 C19 1.266(9) . ?
O7 C21 1.440(10) . ?
O7 H7B 0.8200 . ?
O8 C22 1.433(10) . ?
O8 H8C 0.8200 . ?
O1B C1B 1.311(9) . ?
O2B C16B 1.314(9) . ?
C1 C2 1.403(11) . ?
C1 C6 1.424(11) . ?
C2 C3 1.381(11) . ?
C2 H2A 0.9300 . ?
C3 C4 1.391(12) . ?
C3 H3A 0.9300 . ?
C4 C5 1.386(12) . ?
C4 H4A 0.9300 . ?
C5 C6 1.387(11) . ?
C5 H5A 0.9300 . ?
C6 C7 1.453(11) . ?
C7 H7A 0.9300 . ?
C8 C9 1.507(12) . ?
C8 H8A 0.9700 . ?
C8 H8B 0.9700 . ?
C9 H9A 0.9700 . ?
C9 H9B 0.9700 . ?
C10 C11 1.443(11) . ?
C10 H10A 0.9300 . ?
C11 C16 1.411(11) . ?
C11 C12 1.432(11) . ?
C12 C13 1.380(12) . ?
C12 H12A 0.9300 . ?
C13 C14 1.388(13) . ?
C13 H13A 0.9300 . ?
C14 C15 1.376(12) . ?
C14 H14A 0.9300 . ?
C15 C16 1.411(11) . ?
C15 H15A 0.9300 . ?
C17 C18 1.495(11) . ?
C18 H18A 0.9600 . ?
C18 H18B 0.9600 . ?
C18 H18C 0.9600 . ?
C19 C20 1.493(11) . ?
C20 H20A 0.9600 . ?
C20 H20B 0.9600 . ?
C20 H20C 0.9600 . ?
C21 H21A 0.9600 . ?
C21 H21B 0.9600 . ?
C21 H21C 0.9600 . ?
C22 H22A 0.9600 . ?
C22 H22B 0.9600 . ?
C22 H22C 0.9600 . ?
C1B C2B 1.404(11) . ?
C1B C6B 1.434(11) . ?
C2B C3B 1.359(12) . ?
C2B H2BA 0.9300 . ?
C3B C4B 1.396(13) . ?
C3B H3BA 0.9300 . ?
C4B C5B 1.359(13) . ?
C4B H4BA 0.9300 . ?
C5B C6B 1.388(12) . ?
C5B H5BA 0.9300 . ?
C6B C7B 1.463(11) . ?
C7B H7BA 0.9300 . ?
C8B C9B 1.524(12) . ?
C8B H8BA 0.9700 . ?
C8B H8BB 0.9700 . ?
C9B H9BA 0.9700 . ?
C9B H9BB 0.9700 . ?
C10B C11B 1.446(11) . ?
C10B H10B 0.9300 . ?
C11B C12B 1.403(11) . ?
C11B C16B 1.426(11) . ?
C12B C13B 1.366(12) . ?
C12B H12B 0.9300 . ?
C13B C14B 1.402(13) . ?
C13B H13B 0.9300 . ?
C14B C15B 1.386(12) . ?
C14B H14B 0.9300 . ?
C15B C16B 1.406(11) . ?
C15B H15B 0.9300 . ?
